data_4303621
loop_
_publ_author_name
'Melanie R. Hauser'
'Kenneth M. Doxsee'
'H\%akon Hope'

_publ_contact_author_address
;    Department of Chemistry
    University of Oregon
    Eugene, OR
    USA
    97403
;
_publ_contact_author_email doxsee@uoregon.edu
_publ_contact_author_name 'Kenneth M. Doxsee'
_publ_section_title
;
Calcium Complexation by Corticosteroids
;
_journal_name_full 'Inorganic Chemistry'
_journal_page_first 10780
_journal_page_last 10788
_journal_paper_doi 10.1021/ic901670r
_journal_volume 48
_journal_year 2009
_chemical_formula_moiety 'C16 H22 Ca O7, H2 O, 2(Cl)'
_chemical_formula_sum 'C16 H24 Ca Cl2 O8'
_chemical_formula_weight 455.33
_chemical_name_common 'phenacyl alcohol, calcium complex'
_chemical_name_systematic
;
2'-hydroxyacetophenone, calcium complex
;
_space_group_IT_number 60
_symmetry_cell_setting orthorhombic
_symmetry_space_group_name_Hall '-P 2n 2ab'
_symmetry_space_group_name_H-M 'P b c n'
_cell_angle_alpha 90.0000
_cell_angle_beta 90.0000
_cell_angle_gamma 90.0000
_cell_formula_units_Z 4
_cell_length_a 7.374(3)
_cell_length_b 23.314(5)
_cell_length_c 12.458(3)
_cell_measurement_reflns_used 1571
_cell_measurement_temperature 120
_cell_measurement_theta_max 55.0
_cell_measurement_theta_min 0.0
_cell_volume 2141.7(11)
_computing_data_collection 'Siemens SHELXTL PLUS (VMS)'
_computing_structure_refinement 'Full-Matrix Least Squares'
_computing_structure_solution 'Direct Methods'
_diffrn_ambient_temperature 120
_diffrn_measured_fraction_theta_full 1.0
_diffrn_measured_fraction_theta_max 1.0
_diffrn_measurement_device_type 'Siemens R3m/V'
_diffrn_measurement_method 'omega scan'
_diffrn_radiation_monochromator graphite
_diffrn_radiation_source 'X-ray tube'
_diffrn_radiation_type 'Mo K\a'
_diffrn_radiation_wavelength 0.71069
_diffrn_reflns_av_R_equivalents 0
_diffrn_reflns_limit_h_max 9
_diffrn_reflns_limit_h_min 0
_diffrn_reflns_limit_k_max 30
_diffrn_reflns_limit_k_min -30
_diffrn_reflns_limit_l_max 16
_diffrn_reflns_limit_l_min 0
_diffrn_reflns_number 2467
_diffrn_reflns_theta_full 27.5
_diffrn_reflns_theta_max 27.5
_diffrn_standards_decay_% 0
_diffrn_standards_interval_count 200
_diffrn_standards_number 2
_exptl_absorpt_coefficient_mu 0.572
_exptl_absorpt_correction_T_max 0.6
_exptl_absorpt_correction_T_min 0.3
_exptl_absorpt_correction_type numerical
_exptl_absorpt_process_details 'Parkin, J. Appl. Cryst. 1995, 28, 53-56'
_exptl_crystal_colour colorless
_exptl_crystal_density_diffrn 1.412
_exptl_crystal_description block
_exptl_crystal_F_000 952
_exptl_crystal_size_max 0.6
_exptl_crystal_size_mid 0.4
_exptl_crystal_size_min 0.3
_refine_diff_density_max 0.42
_refine_diff_density_min -0
_refine_ls_goodness_of_fit_all 0.64
_refine_ls_goodness_of_fit_ref 0.64
_refine_ls_hydrogen_treatment constr
_refine_ls_number_parameters 124
_refine_ls_number_reflns 2467
_refine_ls_R_factor_all 0.0717
_refine_ls_R_factor_gt 0.0419
_refine_ls_shift/su_max 0.070
_refine_ls_shift/su_mean 0.016
_refine_ls_structure_factor_coef F
_refine_ls_weighting_details w^-1^=\s^2^(F)+0.0239F^2^
_refine_ls_weighting_scheme sigma
_refine_ls_wR_factor_all 0.1424
_refine_ls_wR_factor_ref 0.0741
_reflns_number_gt 1571
_reflns_number_total 2467
_reflns_threshold_expression F>6x\s(F)
_cod_data_source_file ic901670r_si_001_1.cif
_cod_data_source_block phenacyl_alcohol_calcium_complex
_cod_original_cell_volume 2141.9(11)
_cod_database_code 4303621

loop_
_symmetry_equiv_pos_as_xyz
+x,+y,+z
x,-y,1/2+z
-x,-y,-z
-x,y,1/2-z
1/2-x,1/2-y,1/2+z
1/2-x,1/2+y,z
1/2+x,1/2+y,1/2-z
1/2+x,1/2-y,-z

loop_
_atom_site_aniso_label
_atom_site_aniso_U_11
_atom_site_aniso_U_22
_atom_site_aniso_U_33
_atom_site_aniso_U_12
_atom_site_aniso_U_13
_atom_site_aniso_U_23
Ca 0.026(1) 0.022(1) 0.015(1) 0.000 -0.002(1) 0.000
Cl 0.034(1) 0.024(1) 0.022(1) 0.003(1) -0.001(1) 0.002(1)
C1 0.019(2) 0.025(2) 0.022(2) 0.000(1) 0.001(1) 0.000(1)
C2 0.030(2) 0.021(1) 0.016(1) 0.003(1) -0.003(1) -0.001(1)
C3 0.020(1) 0.023(2) 0.021(1) -0.001(1) -0.001(1) 0.001(1)
C4 0.034(2) 0.023(2) 0.027(2) 0.001(1) -0.004(1) -0.002(1)
C5 0.033(2) 0.036(2) 0.024(2) -0.007(2) -0.003(2) -0.006(1)
C6 0.034(2) 0.031(2) 0.038(2) -0.008(2) 0.001(2) -0.012(2)
C7 0.040(2) 0.023(2) 0.034(2) -0.004(1) 0.000(2) -0.002(1)
C8 0.031(2) 0.023(2) 0.022(2) -0.002(1) 0.000(1) 0.001(1)
O1 0.031(1) 0.023(1) 0.019(1) -0.001(1) -0.004(1) 0.001(1)
O2 0.046(1) 0.021(1) 0.023(1) 0.007(1) -0.011(1) -0.002(1)
O3 0.035(2) 0.027(2) 0.027(2) 0.000 -0.010(2) 0.000
O4 0.035(2) 0.047(2) 0.022(1) -0.007(1) 0.005(1) -0.008(1)
O5 0.034(2) 0.028(2) 0.036(2) 0.000 0.012(2) 0.000

loop_
_atom_site_label
_atom_site_fract_x
_atom_site_fract_y
_atom_site_fract_z
_atom_site_U_iso_or_equiv
_atom_site_thermal_displace_type
Ca 0.5000 0.4351(1) 0.7500 0.021(1) Uiso
Cl 0.2171(1) 0.5884(1) 0.5834(1) 0.027(1) Uiso
C1 0.3618(5) 0.3670(1) 0.5357(3) 0.022(1) Uiso
C2 0.2934(5) 0.4265(1) 0.5071(2) 0.022(1) Uiso
C3 0.3390(5) 0.3203(1) 0.4575(3) 0.021(1) Uiso
C4 0.2611(5) 0.3301(2) 0.3562(3) 0.028(1) Uiso
C5 0.2437(5) 0.2851(2) 0.2835(3) 0.031(1) Uiso
C6 0.2978(5) 0.2303(2) 0.3121(3) 0.034(1) Uiso
C7 0.3746(5) 0.2198(2) 0.4134(3) 0.032(1) Uiso
C8 0.3959(5) 0.2653(1) 0.4848(3) 0.025(1) Uiso
O1 0.4316(3) 0.3594(1) 0.6240(2) 0.024(1) Uiso
O2 0.3379(4) 0.4639(1) 0.5929(2) 0.030(1) Uiso
O3 0.5000 0.5393(1) 0.7500 0.030(1) Uiso
O4 0.7820(4) 0.4333(1) 0.6652(2) 0.035(1) Uiso
O5 0.0000 0.5174(2) 0.7500 0.033(1) Uiso
H2A 0.3384 0.4432 0.4345 0.021 Uiso
H2B 0.1568 0.4237 0.4969 0.043 Uiso
H4 0.2238 0.3710 0.3385 0.031 Uiso
H5 0.1856 0.2956 0.2215 0.034 Uiso
H6 0.2880 0.1958 0.2624 0.022 Uiso
H7 0.4165 0.1808 0.4280 0.032 Uiso
H8 0.4477 0.2584 0.5557 0.041 Uiso
H2 0.2874 0.4961 0.5744 0.035 Uiso
H3A 0.4442 0.5604 0.7131 0.048 Uiso
H4A 0.7934 0.4278 0.5984 0.042 Uiso
H4B 0.8662 0.4584 0.6792 0.059 Uiso
H5A 0.0503 0.5405 0.7059 0.044 Uiso

loop_
_atom_type_symbol
_atom_type_description
_atom_type_scat_dispersion_real
_atom_type_scat_dispersion_imag
_atom_type_scat_source
C C 0.0033 0.0016 'International Tables Vol C Tables 4.2.6.8 and 6.1.1.4'
H H 0.0000 0.0000 'International Tables Vol C Tables 4.2.6.8 and 6.1.1.4'
O O 0.0106 0.0060 'International Tables Vol C Tables 4.2.6.8 and 6.1.1.4'
Cl Cl 0.1484 0.1585 'International Tables Vol C Tables 4.2.6.8 and 6.1.1.4'
Ca Ca 0.2262 0.3064 'International Tables Vol C Tables 4.2.6.8 and 6.1.1.4'

loop_
_geom_angle_atom_site_label_1
_geom_angle_atom_site_label_2
_geom_angle_atom_site_label_3
_geom_angle
_geom_angle_site_symmetry_1
_geom_angle_site_symmetry_2
_geom_angle_site_symmetry_3
_geom_angle_publ_flag
O1 Ca O2 64.4(1) . . . ?
O2 Ca O3 73.7(1) . . . ?
O2 Ca O4 94.6(1) . . . ?
O1 Ca O1 86.1(1) . . . ?
O3 Ca O1 137.0(1) . . . ?
O1 Ca O2 64.44(8) . . . ?
O3 Ca O2 73.7(1) . . . ?
O4 Ca O4 177.9(1) . . . ?
O2 Ca O4 94.6(1) . . . ?
C2 C1 O1 118.8(3) . . . ?
C1 C2 O2 107.9(3) . . . ?
C1 C3 C8 119.1(3) . . . ?
C3 C4 C5 120.0(3) . . . ?
C5 C6 C7 120.6(3) . . . ?
C3 C8 C7 120.8(3) . . . ?
Ca O2 C2 124.1(2) . . . ?
O1 Ca O3 137.0(1) . . . ?
O1 Ca O4 83.0(1) . . . ?
O3 Ca O4 91.1(1) . . . ?
O2 Ca O2 147.4(1) . . . ?
O3 Ca O4 91.1(1) . . . ?
O1 Ca O4 83.0(1) . . . ?
C2 C1 C3 118.9(3) . . . ?
C3 C1 O1 122.3(3) . . . ?
C1 C3 C4 121.4(3) . . . ?
C4 C3 C8 119.5(3) . . . ?
C4 C5 C6 120.0(3) . . . ?
C6 C7 C8 119.0(3) . . . ?
Ca O1 C1 124.4(2) . . . ?
H2A C2 H2B 103.39 . . . ?
H3A O3 H3A 102.87 . . . ?
H4A O4 H4B 103.18 . . . ?
H5A O5 H5A 101.82 . . . ?
Ca O2 H2 132.39 . . . ?
C2 O2 H2 103.42 . . . ?
O2 C2 H2A 110.60 . . . ?
O2 C2 H2B 111.27 . . . ?
C1 C2 H2A 116.13 . . . ?
C1 C2 H2B 107.43 . . . ?
C3 C4 H4 117.25 . . . ?
C5 C4 H4 122.74 . . . ?
C4 C5 H5 112.96 . . . ?
C6 C5 H5 126.71 . . . ?
C5 C6 H6 123.51 . . . ?
C7 C6 H6 115.94 . . . ?
C6 C7 H7 117.18 . . . ?
C8 C7 H7 123.63 . . . ?
C7 C8 H8 119.77 . . . ?
C3 C8 H8 119.43 . . . ?
Ca O3 H3A 128.57 . . . ?
Ca O4 H4A 122.46 . . . ?
Ca O4 H4B 122.19 . . . ?

loop_
_geom_bond_atom_site_label_1
_geom_bond_atom_site_label_2
_geom_bond_distance
_geom_bond_site_symmetry_1
_geom_bond_site_symmetry_2
_geom_bond_publ_flag
Ca O1 2.415(3) . . ?
Ca O3 2.429(4) . . ?
Ca O1 2.415(3) . . ?
Ca O4 2.333(3) . . ?
C1 C3 1.471(5) . . ?
C2 O2 1.417(4) . . ?
C3 C8 1.391(4) . . ?
C5 C6 1.384(5) . . ?
C7 C8 1.393(5) . . ?
Ca O2 2.389(3) . . ?
Ca O4 2.333(3) . . ?
Ca O2 2.389(3) . . ?
C1 C2 1.519(5) . . ?
C1 O1 1.227(4) . . ?
C3 C4 1.404(5) . . ?
C4 C5 1.392(5) . . ?
C6 C7 1.406(5) . . ?
O2 H2 0.869 . . ?
C2 H2A 1.039 . . ?
C2 H2B 1.017 . . ?
C4 H4 1.017 . . ?
C5 H5 0.917 . . ?
C6 H6 1.018 . . ?
C7 H7 0.977 . . ?
C8 H8 0.976 . . ?
O3 H3A 0.789 . . ?
O4 H4A 0.846 . . ?
O4 H4B 0.871 . . ?
O5 H5A 0.854 . . ?
